data_4066414
loop_
_publ_author_name
'Dobereiner, Graham E.'
'Chamberlin, Catherine A.'
'Schley, Nathan D.'
'Crabtree, Robert H.'

_publ_section_title
;
 Acyl Protection Strategy for Synthesis of a Protic NHC Complex via N-Acyl
 Methanolysis&#x2020;
;
_journal_issue 21
_journal_name_full Organometallics
_journal_page_first 5728
_journal_paper_doi 10.1021/om100452g
_journal_volume 29
_journal_year 2010
_chemical_formula_moiety 'C27 H28 Cl Ir N2 O5 '
_chemical_formula_sum 'C27 H28 Cl Ir N2 O5'
_chemical_formula_weight 688.20
_space_group_IT_number 15
_symmetry_cell_setting monoclinic
_symmetry_Int_Tables_number 15
_symmetry_space_group_name_Hall '-C 2yc'
_symmetry_space_group_name_H-M 'C 1 2/c 1'
_cell_angle_alpha 90.0000
_cell_angle_beta 92.3027(19)
_cell_angle_gamma 90.0000
_cell_formula_units_Z 8
_cell_length_a 24.6931(19)
_cell_length_b 11.4909(9)
_cell_length_c 17.7679(14)
_cell_measurement_reflns_used 15006
_cell_measurement_temperature 223.1
_cell_measurement_theta_max 27.7
_cell_measurement_theta_min 3.0
_cell_volume 5037.5(7)
_computing_cell_refinement PROCESS-AUTO
_computing_data_collection PROCESS-AUTO
_computing_data_reduction CrystalStructure
_computing_publication_material 'CrystalStructure 3.8'
_computing_structure_refinement SHELXL
_computing_structure_solution SHELXS97
_diffrn_detector_area_resol_mean 6.85
_diffrn_measured_fraction_theta_full 0.993
_diffrn_measured_fraction_theta_max 0.993
_diffrn_measurement_device_type 'Rigaku SCXmini'
_diffrn_measurement_method \w
_diffrn_radiation_type 'Mo K\a'
_diffrn_radiation_wavelength 0.71075
_diffrn_reflns_av_R_equivalents 0.073
_diffrn_reflns_limit_h_max 29
_diffrn_reflns_limit_h_min -32
_diffrn_reflns_limit_k_max 14
_diffrn_reflns_limit_k_min -14
_diffrn_reflns_limit_l_max 21
_diffrn_reflns_limit_l_min -23
_diffrn_reflns_number 17065
_diffrn_reflns_theta_full 27.48
_diffrn_reflns_theta_max 27.48
_exptl_absorpt_coefficient_mu 5.463
_exptl_absorpt_correction_T_max 0.646
_exptl_absorpt_correction_T_min 0.309
_exptl_absorpt_correction_type multi-scan
_exptl_absorpt_process_details 'Jacobson, R. (1998) Private communication'
_exptl_crystal_colour yellow
_exptl_crystal_density_diffrn 1.815
_exptl_crystal_density_method 'not measured'
_exptl_crystal_description block
_exptl_crystal_F_000 2704.00
_exptl_crystal_size_max 0.13
_exptl_crystal_size_mid 0.08
_exptl_crystal_size_min 0.08
_refine_diff_density_max 1.13
_refine_diff_density_min -2.05
_refine_ls_extinction_method none
_refine_ls_goodness_of_fit_ref 1.099
_refine_ls_hydrogen_treatment refall
_refine_ls_number_parameters 326
_refine_ls_number_reflns 5737
_refine_ls_R_factor_gt 0.0599
_refine_ls_shift/su_max 0.0010
_refine_ls_structure_factor_coef Fsqd
_refine_ls_weighting_details 'w = 1/[\s^2^(Fo^2^)+(0.0426P)^2^+8.1514P] where P=(Fo^2^+2Fc^2^)/3'
_refine_ls_weighting_scheme calc
_refine_ls_wR_factor_ref 0.1133
_reflns_number_gt 4175
_reflns_number_total 5737
_reflns_threshold_expression F^2^>2.0\s(F^2^)
_cod_data_source_file om100452g_si_001.cif
_cod_data_source_block (Benzoyl-NHC)Ir(cod)Cl
_cod_original_formula_sum 'C27 H28 Cl Ir N2 O5 '
_cod_database_code 4066414

loop_
_symmetry_equiv_pos_site_id
_symmetry_equiv_pos_as_xyz
1 +X,+Y,+Z
2 -X,+Y,1/2-Z
3 -X,-Y,-Z
4 +X,-Y,1/2+Z
5 1/2+X,1/2+Y,+Z
6 1/2-X,1/2+Y,1/2-Z
7 1/2-X,1/2-Y,-Z
8 1/2+X,1/2-Y,1/2+Z

loop_
_atom_site_label
_atom_site_type_symbol
_atom_site_fract_x
_atom_site_fract_y
_atom_site_fract_z
_atom_site_U_iso_or_equiv
_atom_site_adp_type
_atom_site_occupancy
_atom_site_symmetry_multiplicity
_atom_site_calc_flag
_atom_site_refinement_flags
Ir(1) Ir 0.368426(12) 0.91903(2) 0.370391(18) 0.03154(11) Uani 1.00 1 d .
Cl(1) Cl 0.43695(9) 1.05971(17) 0.35353(13) 0.0464(5) Uani 1.00 1 d .
O(1) O 0.4062(2) 0.5583(4) 0.2722(3) 0.0412(13) Uani 1.00 1 d .
O(2) O 0.6377(2) 0.4166(5) 0.3862(3) 0.0601(17) Uani 1.00 1 d .
O(3) O 0.5603(2) 0.3377(5) 0.3412(3) 0.0504(15) Uani 1.00 1 d .
O(4) O 0.6207(2) 0.4305(4) 0.5430(3) 0.0471(14) Uani 1.00 1 d .
O(5) O 0.6404(2) 0.6192(4) 0.5562(3) 0.0473(15) Uani 1.00 1 d .
N(1) N 0.4399(2) 0.7052(5) 0.3462(3) 0.0267(13) Uani 1.00 1 d .
N(2) N 0.4595(2) 0.7941(4) 0.4506(3) 0.0282(13) Uani 1.00 1 d .
C(1) C 0.4254(3) 0.7980(6) 0.3896(4) 0.0307(17) Uani 1.00 1 d .
C(2) C 0.4556(3) 0.8706(6) 0.5139(4) 0.0402(19) Uani 1.00 1 d .
C(3) C 0.4113(3) 0.6625(6) 0.2797(4) 0.0337(17) Uani 1.00 1 d .
C(4) C 0.3952(2) 0.7462(6) 0.2198(4) 0.0330(16) Uani 1.00 1 d .
C(5) C 0.4236(3) 0.8490(7) 0.2102(4) 0.0369(18) Uani 1.00 1 d .
C(6) C 0.4128(3) 0.9164(8) 0.1472(5) 0.053(2) Uani 1.00 1 d .
C(7) C 0.3727(4) 0.8847(7) 0.0963(5) 0.055(2) Uani 1.00 1 d .
C(8) C 0.3443(3) 0.7835(8) 0.1057(5) 0.051(2) Uani 1.00 1 d .
C(9) C 0.3562(3) 0.7140(6) 0.1671(4) 0.0383(19) Uani 1.00 1 d .
C(10) C 0.4823(2) 0.6421(6) 0.3823(4) 0.0290(16) Uani 1.00 1 d .
C(11) C 0.4949(2) 0.7013(5) 0.4473(3) 0.0238(15) Uani 1.00 1 d .
C(12) C 0.5379(2) 0.6681(6) 0.4955(4) 0.0308(17) Uani 1.00 1 d .
C(13) C 0.5103(2) 0.5439(6) 0.3622(4) 0.0284(16) Uani 1.00 1 d .
C(14) C 0.5536(2) 0.5100(6) 0.4082(4) 0.0303(16) Uani 1.00 1 d .
C(15) C 0.5896(3) 0.4171(7) 0.3789(4) 0.0369(18) Uani 1.00 1 d .
C(16) C 0.5673(2) 0.5719(6) 0.4740(4) 0.0314(16) Uani 1.00 1 d .
C(17) C 0.6120(3) 0.5295(6) 0.5272(4) 0.0349(18) Uani 1.00 1 d .
C(18) C 0.3056(3) 0.7978(7) 0.3567(5) 0.044(2) Uani 1.00 1 d .
C(19) C 0.3131(3) 0.8270(6) 0.4346(5) 0.043(2) Uani 1.00 1 d .
C(20) C 0.2769(3) 0.9056(7) 0.4763(5) 0.056(2) Uani 1.00 1 d .
C(21) C 0.2643(3) 1.0206(8) 0.4356(5) 0.055(2) Uani 1.00 1 d .
C(22) C 0.3083(3) 1.0575(6) 0.3861(5) 0.045(2) Uani 1.00 1 d .
C(23) C 0.3101(3) 1.0292(7) 0.3101(5) 0.047(2) Uani 1.00 1 d .
C(24) C 0.2693(3) 0.9540(9) 0.2680(5) 0.062(2) Uani 1.00 1 d .
C(25) C 0.2574(3) 0.8400(8) 0.3083(6) 0.065(3) Uani 1.00 1 d .
C(26) C 0.5919(4) 0.2546(9) 0.2992(6) 0.086(3) Uani 1.00 1 d .
C(27) C 0.6810(3) 0.5903(8) 0.6130(5) 0.053(2) Uani 1.00 1 d .
H(1) H 0.2263 0.8513 0.3402 0.078 Uiso 1.00 1 c R
H(2) H 0.2475 0.7803 0.2708 0.078 Uiso 1.00 1 c R
H(3) H 0.2829 0.9362 0.2182 0.074 Uiso 1.00 1 c R
H(4) H 0.2355 0.9978 0.2605 0.074 Uiso 1.00 1 c R
H(5) H 0.2940 0.9226 0.5258 0.067 Uiso 1.00 1 c R
H(6) H 0.2427 0.8649 0.4845 0.067 Uiso 1.00 1 c R
H(7) H 0.2306 1.0121 0.4052 0.067 Uiso 1.00 1 c R
H(8) H 0.2587 1.0815 0.4732 0.067 Uiso 1.00 1 c R
H(9) H 0.3180 0.7185 0.3440 0.053 Uiso 1.00 1 c R
H(10) H 0.3298 0.7642 0.4658 0.051 Uiso 1.00 1 c R
H(11) H 0.3266 1.0900 0.2789 0.057 Uiso 1.00 1 c R
H(12) H 0.3243 1.1342 0.3992 0.054 Uiso 1.00 1 c R
H(13) H 0.5466 0.7088 0.5403 0.037 Uiso 1.00 1 c R
H(14) H 0.5002 0.5015 0.3186 0.034 Uiso 1.00 1 c R
H(15) H 0.4502 0.8726 0.2465 0.044 Uiso 1.00 1 c R
H(16) H 0.4330 0.9844 0.1394 0.064 Uiso 1.00 1 c R
H(17) H 0.3645 0.9324 0.0544 0.066 Uiso 1.00 1 c R
H(18) H 0.3168 0.7618 0.0703 0.062 Uiso 1.00 1 c R
H(19) H 0.3373 0.6437 0.1730 0.046 Uiso 1.00 1 c R
H(20) H 0.4291 0.8402 0.5477 0.048 Uiso 1.00 1 c R
H(21) H 0.4444 0.9472 0.4965 0.048 Uiso 1.00 1 c R
H(22) H 0.4906 0.8761 0.5404 0.048 Uiso 1.00 1 c R
H(23) H 0.5966 0.2839 0.2486 0.103 Uiso 1.00 1 c R
H(24) H 0.5730 0.1806 0.2964 0.103 Uiso 1.00 1 c R
H(25) H 0.6271 0.2440 0.3244 0.103 Uiso 1.00 1 c R
H(26) H 0.6652 0.5923 0.6621 0.063 Uiso 1.00 1 c R
H(27) H 0.7104 0.6461 0.6118 0.063 Uiso 1.00 1 c R
H(28) H 0.6948 0.5128 0.6037 0.063 Uiso 1.00 1 c R

loop_
_atom_site_aniso_label
_atom_site_aniso_U_11
_atom_site_aniso_U_22
_atom_site_aniso_U_33
_atom_site_aniso_U_12
_atom_site_aniso_U_13
_atom_site_aniso_U_23
Ir(1) 0.03281(16) 0.02258(15) 0.03885(19) 0.00427(14) -0.00338(12) 0.00033(15)
Cl(1) 0.0539(12) 0.0329(12) 0.0514(13) -0.0107(9) -0.0094(10) 0.0085(9)
O(1) 0.057(3) 0.027(3) 0.039(3) -0.003(2) -0.006(2) -0.002(2)
O(2) 0.046(3) 0.060(4) 0.074(4) 0.024(3) 0.006(3) -0.005(3)
O(3) 0.063(3) 0.034(3) 0.054(3) 0.008(2) 0.006(3) -0.010(2)
O(4) 0.047(3) 0.034(3) 0.059(3) 0.008(2) -0.010(2) 0.010(2)
O(5) 0.052(3) 0.031(3) 0.057(3) -0.001(2) -0.019(3) 0.009(2)
N(1) 0.028(3) 0.028(3) 0.024(3) 0.004(2) -0.005(2) -0.000(2)
N(2) 0.031(3) 0.022(3) 0.031(3) -0.001(2) -0.002(2) -0.004(2)
C(1) 0.036(4) 0.031(4) 0.025(4) 0.000(3) -0.003(3) -0.000(3)
C(2) 0.056(5) 0.028(4) 0.036(4) 0.003(3) -0.003(4) -0.008(3)
C(3) 0.037(4) 0.030(4) 0.034(4) 0.004(3) 0.001(3) 0.005(3)
C(4) 0.034(3) 0.034(4) 0.031(4) -0.000(3) 0.003(3) -0.004(3)
C(5) 0.044(4) 0.038(4) 0.028(4) -0.003(3) -0.005(3) 0.003(3)
C(6) 0.067(5) 0.047(5) 0.045(5) -0.006(4) 0.003(4) 0.012(4)
C(7) 0.087(7) 0.040(5) 0.037(5) 0.009(5) -0.001(5) 0.014(4)
C(8) 0.053(5) 0.054(6) 0.046(5) 0.014(4) -0.017(4) -0.004(4)
C(9) 0.047(4) 0.030(4) 0.037(4) 0.005(3) -0.011(4) -0.006(3)
C(10) 0.028(3) 0.030(4) 0.029(4) 0.003(3) 0.003(3) 0.004(3)
C(11) 0.024(3) 0.023(3) 0.025(3) 0.003(2) 0.002(3) 0.004(2)
C(12) 0.041(4) 0.022(3) 0.030(4) 0.002(3) -0.002(3) -0.002(3)
C(13) 0.037(4) 0.020(3) 0.029(4) -0.001(3) 0.003(3) -0.000(2)
C(14) 0.033(3) 0.022(3) 0.036(4) 0.001(3) 0.010(3) 0.008(3)
C(15) 0.047(4) 0.028(4) 0.036(4) 0.010(3) -0.000(3) 0.011(3)
C(16) 0.037(3) 0.026(3) 0.031(4) 0.001(3) 0.003(3) 0.010(3)
C(17) 0.032(4) 0.029(4) 0.044(4) 0.003(3) 0.004(3) 0.008(3)
C(18) 0.034(4) 0.032(4) 0.067(6) -0.002(3) 0.002(4) -0.014(4)
C(19) 0.040(4) 0.023(4) 0.066(6) -0.004(3) 0.012(4) 0.002(4)
C(20) 0.059(5) 0.043(5) 0.068(6) 0.001(4) 0.020(5) -0.005(4)
C(21) 0.054(5) 0.042(5) 0.070(6) 0.019(4) 0.006(5) -0.020(4)
C(22) 0.051(5) 0.027(4) 0.056(5) 0.009(3) -0.009(4) -0.006(3)
C(23) 0.048(5) 0.043(5) 0.049(5) 0.020(4) -0.014(4) 0.007(4)
C(24) 0.044(5) 0.081(7) 0.058(6) 0.021(4) -0.019(4) -0.023(5)
C(25) 0.048(5) 0.053(6) 0.092(8) -0.001(4) -0.008(5) -0.025(5)
C(26) 0.130(9) 0.050(6) 0.080(7) 0.029(7) 0.028(7) -0.019(5)
C(27) 0.047(4) 0.053(5) 0.056(5) 0.009(4) -0.017(4) 0.006(4)

loop_
_atom_type_symbol
_atom_type_description
_atom_type_scat_dispersion_real
_atom_type_scat_dispersion_imag
_atom_type_scat_source
Ir Ir -1.444 7.990
;
International Tables for Crystallography
(1992, Vol. C, Tables 4.2.6.8 and 6.1.1.4)
;
Cl Cl 0.148 0.159
;
International Tables for Crystallography
(1992, Vol. C, Tables 4.2.6.8 and 6.1.1.4)
;
O O 0.011 0.006
;
International Tables for Crystallography
(1992, Vol. C, Tables 4.2.6.8 and 6.1.1.4)
;
N N 0.006 0.003
;
International Tables for Crystallography
(1992, Vol. C, Tables 4.2.6.8 and 6.1.1.4)
;
C C 0.003 0.002
;
International Tables for Crystallography
(1992, Vol. C, Tables 4.2.6.8 and 6.1.1.4)
;
H H 0.000 0.000
;
International Tables for Crystallography
(1992, Vol. C, Table 6.1.1.4)
;

loop_
_geom_angle_atom_site_label_1
_geom_angle_atom_site_label_2
_geom_angle_atom_site_label_3
_geom_angle
_geom_angle_publ_flag
Cl(1) Ir(1) C(1) 89.7(2) yes
Cl(1) Ir(1) C(18) 166.0(2) yes
Cl(1) Ir(1) C(19) 153.7(2) yes
Cl(1) Ir(1) C(22) 90.7(2) yes
Cl(1) Ir(1) C(23) 90.1(2) yes
C(1) Ir(1) C(18) 94.0(3) yes
C(1) Ir(1) C(19) 91.4(3) yes
C(1) Ir(1) C(22) 162.8(3) yes
C(1) Ir(1) C(23) 160.1(3) yes
C(18) Ir(1) C(19) 39.9(3) yes
C(18) Ir(1) C(22) 89.7(3) yes
C(18) Ir(1) C(23) 81.8(3) yes
C(19) Ir(1) C(22) 80.7(3) yes
C(19) Ir(1) C(23) 97.4(3) yes
C(22) Ir(1) C(23) 37.1(3) yes
C(15) O(3) C(26) 114.7(7) yes
C(17) O(5) C(27) 115.7(6) yes
C(1) N(1) C(3) 126.6(5) yes
C(1) N(1) C(10) 110.6(5) yes
C(3) N(1) C(10) 122.1(5) yes
C(1) N(2) C(2) 123.5(6) yes
C(1) N(2) C(11) 111.6(5) yes
C(2) N(2) C(11) 124.7(5) yes
Ir(1) C(1) N(1) 130.1(5) yes
Ir(1) C(1) N(2) 125.1(5) yes
N(1) C(1) N(2) 104.9(5) yes
O(1) C(3) N(1) 118.3(6) yes
O(1) C(3) C(4) 122.7(6) yes
N(1) C(3) C(4) 118.6(6) yes
C(3) C(4) C(5) 121.3(6) yes
C(3) C(4) C(9) 118.7(6) yes
C(5) C(4) C(9) 119.5(7) yes
C(4) C(5) C(6) 119.7(7) yes
C(5) C(6) C(7) 120.1(8) yes
C(6) C(7) C(8) 120.5(8) yes
C(7) C(8) C(9) 119.6(8) yes
C(4) C(9) C(8) 120.6(7) yes
N(1) C(10) C(11) 105.6(6) yes
N(1) C(10) C(13) 132.5(6) yes
C(11) C(10) C(13) 121.9(6) yes
N(2) C(11) C(10) 107.3(5) yes
N(2) C(11) C(12) 130.9(6) yes
C(10) C(11) C(12) 121.8(6) yes
C(11) C(12) C(16) 116.4(6) yes
C(10) C(13) C(14) 117.6(6) yes
C(13) C(14) C(15) 116.9(6) yes
C(13) C(14) C(16) 120.6(6) yes
C(15) C(14) C(16) 121.9(6) yes
O(2) C(15) O(3) 124.9(7) yes
O(2) C(15) C(14) 124.6(7) yes
O(3) C(15) C(14) 110.4(6) yes
C(12) C(16) C(14) 121.7(6) yes
C(12) C(16) C(17) 117.7(6) yes
C(14) C(16) C(17) 120.5(6) yes
O(4) C(17) O(5) 124.0(7) yes
O(4) C(17) C(16) 125.3(7) yes
O(5) C(17) C(16) 110.7(6) yes
Ir(1) C(18) C(19) 70.4(4) yes
Ir(1) C(18) C(25) 114.5(6) yes
C(19) C(18) C(25) 122.8(7) yes
Ir(1) C(19) C(18) 69.7(4) yes
Ir(1) C(19) C(20) 112.4(5) yes
C(18) C(19) C(20) 124.6(7) yes
C(19) C(20) C(21) 113.7(8) yes
C(20) C(21) C(22) 112.7(7) yes
Ir(1) C(22) C(21) 112.4(5) yes
Ir(1) C(22) C(23) 70.1(4) yes
C(21) C(22) C(23) 124.1(7) yes
Ir(1) C(23) C(22) 72.7(4) yes
Ir(1) C(23) C(24) 109.2(6) yes
C(22) C(23) C(24) 124.7(8) yes
C(23) C(24) C(25) 113.4(8) yes
C(18) C(25) C(24) 112.1(7) yes
N(2) C(2) H(20) 109.5 no
N(2) C(2) H(21) 109.5 no
N(2) C(2) H(22) 109.5 no
H(20) C(2) H(21) 109.5 no
H(20) C(2) H(22) 109.5 no
H(21) C(2) H(22) 109.5 no
C(4) C(5) H(15) 120.2 no
C(6) C(5) H(15) 120.2 no
C(5) C(6) H(16) 120.0 no
C(7) C(6) H(16) 120.0 no
C(6) C(7) H(17) 119.8 no
C(8) C(7) H(17) 119.8 no
C(7) C(8) H(18) 120.2 no
C(9) C(8) H(18) 120.2 no
C(4) C(9) H(19) 119.7 no
C(8) C(9) H(19) 119.7 no
C(11) C(12) H(13) 121.8 no
C(16) C(12) H(13) 121.8 no
C(10) C(13) H(14) 121.2 no
C(14) C(13) H(14) 121.2 no
Ir(1) C(18) H(9) 114.0 no
C(19) C(18) H(9) 114.0 no
C(25) C(18) H(9) 114.0 no
Ir(1) C(19) H(10) 114.0 no
C(18) C(19) H(10) 114.0 no
C(20) C(19) H(10) 114.0 no
C(19) C(20) H(5) 108.8 no
C(19) C(20) H(6) 108.8 no
C(21) C(20) H(5) 108.8 no
C(21) C(20) H(6) 108.8 no
H(5) C(20) H(6) 107.7 no
C(20) C(21) H(7) 109.0 no
C(20) C(21) H(8) 109.0 no
C(22) C(21) H(7) 109.0 no
C(22) C(21) H(8) 109.0 no
H(7) C(21) H(8) 107.8 no
Ir(1) C(22) H(12) 114.1 no
C(21) C(22) H(12) 114.1 no
C(23) C(22) H(12) 114.1 no
Ir(1) C(23) H(11) 114.2 no
C(22) C(23) H(11) 114.2 no
C(24) C(23) H(11) 114.2 no
C(23) C(24) H(3) 108.9 no
C(23) C(24) H(4) 108.9 no
C(25) C(24) H(3) 108.9 no
C(25) C(24) H(4) 108.9 no
H(3) C(24) H(4) 107.7 no
C(18) C(25) H(1) 109.2 no
C(18) C(25) H(2) 109.2 no
C(24) C(25) H(1) 109.2 no
C(24) C(25) H(2) 109.2 no
H(1) C(25) H(2) 107.9 no
O(3) C(26) H(23) 109.5 no
O(3) C(26) H(24) 109.5 no
O(3) C(26) H(25) 109.5 no
H(23) C(26) H(24) 109.5 no
H(23) C(26) H(25) 109.5 no
H(24) C(26) H(25) 109.5 no
O(5) C(27) H(26) 109.5 no
O(5) C(27) H(27) 109.5 no
O(5) C(27) H(28) 109.5 no
H(26) C(27) H(27) 109.5 no
H(26) C(27) H(28) 109.5 no
H(27) C(27) H(28) 109.5 no

loop_
_geom_bond_atom_site_label_1
_geom_bond_atom_site_label_2
_geom_bond_distance
_geom_bond_publ_flag
Ir(1) Cl(1) 2.368(2) yes
Ir(1) C(1) 1.997(7) yes
Ir(1) C(18) 2.091(7) yes
Ir(1) C(19) 2.100(8) yes
Ir(1) C(22) 2.201(8) yes
Ir(1) C(23) 2.168(8) yes
O(1) C(3) 1.211(9) yes
O(2) C(15) 1.190(10) yes
O(3) C(15) 1.328(9) yes
O(3) C(26) 1.458(12) yes
O(4) C(17) 1.189(9) yes
O(5) C(17) 1.339(9) yes
O(5) C(27) 1.432(10) yes
N(1) C(1) 1.373(9) yes
N(1) C(3) 1.438(9) yes
N(1) C(10) 1.406(8) yes
N(2) C(1) 1.346(9) yes
N(2) C(2) 1.434(9) yes
N(2) C(11) 1.382(8) yes
C(3) C(4) 1.477(10) yes
C(4) C(5) 1.389(11) yes
C(4) C(9) 1.367(10) yes
C(5) C(6) 1.379(12) yes
C(6) C(7) 1.364(13) yes
C(7) C(8) 1.372(13) yes
C(8) C(9) 1.375(11) yes
C(10) C(11) 1.365(9) yes
C(10) C(13) 1.379(10) yes
C(11) C(12) 1.391(9) yes
C(12) C(16) 1.384(10) yes
C(13) C(14) 1.377(10) yes
C(14) C(15) 1.495(10) yes
C(14) C(16) 1.398(10) yes
C(16) C(17) 1.505(10) yes
C(18) C(19) 1.429(13) yes
C(18) C(25) 1.521(12) yes
C(19) C(20) 1.490(12) yes
C(20) C(21) 1.532(13) yes
C(21) C(22) 1.486(13) yes
C(22) C(23) 1.392(12) yes
C(23) C(24) 1.504(12) yes
C(24) C(25) 1.528(14) yes
C(2) H(20) 0.970 no
C(2) H(21) 0.970 no
C(2) H(22) 0.970 no
C(5) H(15) 0.940 no
C(6) H(16) 0.940 no
C(7) H(17) 0.940 no
C(8) H(18) 0.940 no
C(9) H(19) 0.940 no
C(12) H(13) 0.940 no
C(13) H(14) 0.940 no
C(18) H(9) 0.990 no
C(19) H(10) 0.990 no
C(20) H(5) 0.980 no
C(20) H(6) 0.980 no
C(21) H(7) 0.980 no
C(21) H(8) 0.980 no
C(22) H(12) 0.990 no
C(23) H(11) 0.990 no
C(24) H(3) 0.980 no
C(24) H(4) 0.980 no
C(25) H(1) 0.980 no
C(25) H(2) 0.980 no
C(26) H(23) 0.970 no
C(26) H(24) 0.970 no
C(26) H(25) 0.970 no
C(27) H(26) 0.970 no
C(27) H(27) 0.970 no
C(27) H(28) 0.970 no

loop_
_geom_contact_atom_site_label_1
_geom_contact_atom_site_label_2
_geom_contact_distance
_geom_contact_site_symmetry_2
Cl(1) C(2) 3.568(8) 3_676
Cl(1) C(26) 3.567(11) 2_665
O(1) O(2) 3.390(8) 2_655
O(1) O(3) 3.362(7) 2_655
O(1) O(4) 3.380(8) 3_666
O(1) C(13) 3.220(9) 2_655
O(1) C(14) 3.438(9) 2_655
O(1) C(15) 3.141(9) 2_655
O(1) C(27) 3.473(10) 3_666
O(2) O(1) 3.390(8) 2_655
O(2) C(9) 3.551(10) 2_655
O(2) C(21) 3.430(11) 5_545
O(2) C(25) 3.429(11) 5_545
O(3) O(1) 3.362(7) 2_655
O(3) C(2) 3.548(9) 3_666
O(4) O(1) 3.380(8) 3_666
O(4) N(1) 2.964(8) 3_666
O(4) N(2) 3.257(7) 3_666
O(4) C(1) 3.119(9) 3_666
O(4) C(3) 3.448(9) 3_666
O(4) C(10) 3.033(9) 3_666
O(4) C(11) 3.242(8) 3_666
O(4) C(19) 3.396(9) 3_666
O(5) C(8) 3.474(10) 2_655
N(1) O(4) 2.964(8) 3_666
N(2) O(4) 3.257(7) 3_666
C(1) O(4) 3.119(9) 3_666
C(2) Cl(1) 3.568(8) 3_676
C(2) O(3) 3.548(9) 3_666
C(2) C(6) 3.594(12) 4_575
C(3) O(4) 3.448(9) 3_666
C(3) C(13) 3.514(10) 2_655
C(6) C(2) 3.594(12) 4_574
C(8) O(5) 3.474(10) 2_655
C(8) C(16) 3.597(11) 2_655
C(9) O(2) 3.551(10) 2_655
C(9) C(14) 3.534(10) 2_655
C(9) C(16) 3.594(10) 2_655
C(10) O(4) 3.033(9) 3_666
C(10) C(17) 3.492(10) 3_666
C(11) O(4) 3.242(8) 3_666
C(12) C(14) 3.541(10) 3_666
C(13) O(1) 3.220(9) 2_655
C(13) C(3) 3.514(10) 2_655
C(14) O(1) 3.438(9) 2_655
C(14) C(9) 3.534(10) 2_655
C(14) C(12) 3.541(10) 3_666
C(15) O(1) 3.141(9) 2_655
C(16) C(8) 3.597(11) 2_655
C(16) C(9) 3.594(10) 2_655
C(17) C(10) 3.492(10) 3_666
C(19) O(4) 3.396(9) 3_666
C(21) O(2) 3.430(11) 5_455
C(24) C(27) 3.480(13) 8_464
C(25) O(2) 3.429(11) 5_455
C(26) Cl(1) 3.567(11) 2_645
C(27) O(1) 3.473(10) 3_666
C(27) C(24) 3.480(13) 8_565
Cl(1) H(13) 3.278 3_676
Cl(1) H(16) 3.323 2_655
Cl(1) H(22) 2.650 3_676
Cl(1) H(23) 3.240 2_665
Cl(1) H(24) 3.006 2_665
O(1) H(4) 3.591 6_545
O(1) H(14) 2.944 2_655
O(1) H(23) 3.176 2_655
O(1) H(26) 2.763 3_666
O(1) H(28) 3.493 3_666
O(2) H(1) 2.484 5_545
O(2) H(4) 3.483 5_545
O(2) H(6) 3.126 5_545
O(2) H(7) 2.554 5_545
O(2) H(10) 3.421 3_666
O(2) H(19) 2.889 2_655
O(3) H(13) 3.484 3_666
O(3) H(20) 2.846 3_666
O(3) H(22) 3.501 3_666
O(4) H(6) 3.314 5_545
O(4) H(9) 3.002 3_666
O(4) H(10) 2.557 3_666
O(5) H(8) 3.354 5_545
O(5) H(12) 3.059 3_676
O(5) H(18) 3.008 2_655
C(2) H(16) 2.856 4_575
C(2) H(17) 3.289 4_575
C(2) H(21) 3.250 3_676
C(2) H(22) 3.357 3_676
C(2) H(24) 3.520 3_666
C(3) H(14) 3.399 2_655
C(5) H(15) 3.191 2_655
C(6) H(20) 3.341 4_574
C(6) H(21) 3.225 4_574
C(6) H(24) 3.211 2_665
C(7) H(5) 3.172 4_574
C(7) H(8) 3.517 4_574
C(7) H(20) 3.574 4_574
C(7) H(21) 3.202 4_574
C(8) H(8) 3.466 4_574
C(8) H(27) 3.409 8_464
C(9) H(7) 3.377 6_545
C(13) H(14) 3.248 2_655
C(14) H(19) 3.465 2_655
C(15) H(1) 3.555 5_545
C(15) H(19) 3.320 2_655
C(15) H(20) 3.272 3_666
C(19) H(6) 2.998 7_566
C(20) H(6) 3.226 7_566
C(20) H(10) 3.466 7_566
C(20) H(17) 3.136 4_575
C(20) H(28) 3.334 5_455
C(21) H(17) 3.232 4_575
C(21) H(18) 3.418 6_555
C(21) H(19) 3.412 6_555
C(21) H(28) 3.504 5_455
C(22) H(17) 3.248 4_575
C(22) H(27) 3.438 3_676
C(23) H(2) 3.500 6_555
C(24) H(26) 3.169 8_464
C(24) H(27) 3.289 8_464
C(24) H(28) 3.409 8_464
C(25) H(25) 3.423 5_455
C(25) H(26) 3.471 8_464
C(26) H(1) 3.547 5_545
C(26) H(11) 3.125 2_645
C(26) H(16) 3.356 2_645
C(26) H(20) 2.995 3_666
C(26) H(26) 3.557 4_564
C(27) H(2) 3.521 8_565
C(27) H(3) 3.088 8_565
C(27) H(4) 3.068 8_565
C(27) H(8) 3.202 5_545
C(27) H(12) 3.176 3_676
C(27) H(23) 3.555 4_565
H(1) O(2) 2.484 5_455
H(1) C(15) 3.555 5_455
H(1) C(26) 3.547 5_455
H(1) H(25) 2.746 5_455
H(1) H(26) 3.510 8_464
H(2) C(23) 3.500 6_545
H(2) C(27) 3.521 8_464
H(2) H(4) 3.323 6_545
H(2) H(11) 2.963 6_545
H(2) H(25) 3.185 5_455
H(2) H(26) 3.112 8_464
H(2) H(27) 3.054 8_464
H(3) C(27) 3.088 8_464
H(3) H(26) 3.051 8_464
H(3) H(27) 2.720 8_464
H(3) H(28) 2.976 8_464
H(4) O(1) 3.591 6_555
H(4) O(2) 3.483 5_455
H(4) C(27) 3.068 8_464
H(4) H(2) 3.323 6_555
H(4) H(9) 3.380 6_555
H(4) H(19) 2.759 6_555
H(4) H(26) 2.625 8_464
H(4) H(27) 3.157 8_464
H(4) H(28) 2.926 8_464
H(5) C(7) 3.172 4_575
H(5) H(6) 3.429 7_566
H(5) H(17) 2.449 4_575
H(5) H(28) 3.042 5_455
H(6) O(2) 3.126 5_455
H(6) O(4) 3.314 5_455
H(6) C(19) 2.998 7_566
H(6) C(20) 3.226 7_566
H(6) H(5) 3.429 7_566
H(6) H(6) 2.719 7_566
H(6) H(9) 3.580 7_566
H(6) H(10) 2.512 7_566
H(6) H(28) 2.995 5_455
H(7) O(2) 2.554 5_455
H(7) C(9) 3.377 6_555
H(7) H(18) 3.135 6_555
H(7) H(19) 2.615 6_555
H(8) O(5) 3.354 5_455
H(8) C(7) 3.517 4_575
H(8) C(8) 3.466 4_575
H(8) C(27) 3.202 5_455
H(8) H(17) 2.938 4_575
H(8) H(18) 2.843 4_575
H(8) H(18) 2.872 6_555
H(8) H(19) 3.519 6_555
H(8) H(27) 3.571 3_676
H(8) H(27) 2.877 5_455
H(8) H(28) 2.963 5_455
H(9) O(4) 3.002 3_666
H(9) H(4) 3.380 6_545
H(9) H(6) 3.580 7_566
H(9) H(26) 3.597 3_666
H(9) H(28) 2.837 3_666
H(10) O(2) 3.421 3_666
H(10) O(4) 2.557 3_666
H(10) C(20) 3.466 7_566
H(10) H(6) 2.512 7_566
H(10) H(28) 3.458 3_666
H(11) C(26) 3.125 2_665
H(11) H(2) 2.963 6_555
H(11) H(23) 2.978 2_665
H(11) H(24) 3.046 2_665
H(11) H(25) 2.823 2_665
H(12) O(5) 3.059 3_676
H(12) C(27) 3.176 3_676
H(12) H(17) 2.992 4_575
H(12) H(18) 3.279 4_575
H(12) H(26) 3.340 3_676
H(12) H(27) 2.671 3_676
H(13) Cl(1) 3.278 3_676
H(13) O(3) 3.484 3_666
H(14) O(1) 2.944 2_655
H(14) C(3) 3.399 2_655
H(14) C(13) 3.248 2_655
H(14) H(14) 2.437 2_655
H(15) C(5) 3.191 2_655
H(15) H(15) 2.460 2_655
H(16) Cl(1) 3.323 2_655
H(16) C(2) 2.856 4_574
H(16) C(26) 3.356 2_665
H(16) H(20) 2.591 4_574
H(16) H(21) 2.683 4_574
H(16) H(22) 2.809 4_574
H(16) H(24) 2.534 2_665
H(16) H(25) 3.405 2_665
H(17) C(2) 3.289 4_574
H(17) C(20) 3.136 4_574
H(17) C(21) 3.232 4_574
H(17) C(22) 3.248 4_574
H(17) H(5) 2.449 4_574
H(17) H(8) 2.938 4_574
H(17) H(12) 2.992 4_574
H(17) H(20) 3.065 4_574
H(17) H(21) 2.648 4_574
H(18) O(5) 3.008 2_655
H(18) C(21) 3.418 6_545
H(18) H(7) 3.135 6_545
H(18) H(8) 2.843 4_574
H(18) H(8) 2.872 6_545
H(18) H(12) 3.279 4_574
H(18) H(27) 3.537 2_655
H(18) H(27) 2.952 8_464
H(19) O(2) 2.889 2_655
H(19) C(14) 3.465 2_655
H(19) C(15) 3.320 2_655
H(19) C(21) 3.412 6_545
H(19) H(4) 2.759 6_545
H(19) H(7) 2.615 6_545
H(19) H(8) 3.519 6_545
H(20) O(3) 2.846 3_666
H(20) C(6) 3.341 4_575
H(20) C(7) 3.574 4_575
H(20) C(15) 3.272 3_666
H(20) C(26) 2.995 3_666
H(20) H(16) 2.591 4_575
H(20) H(17) 3.065 4_575
H(20) H(24) 2.782 3_666
H(20) H(25) 2.877 3_666
H(21) C(2) 3.250 3_676
H(21) C(6) 3.225 4_575
H(21) C(7) 3.202 4_575
H(21) H(16) 2.683 4_575
H(21) H(17) 2.648 4_575
H(21) H(21) 3.002 3_676
H(21) H(22) 2.686 3_676
H(22) Cl(1) 2.650 3_676
H(22) O(3) 3.501 3_666
H(22) C(2) 3.357 3_676
H(22) H(16) 2.809 4_575
H(22) H(21) 2.686 3_676
H(22) H(22) 3.231 3_676
H(22) H(24) 3.415 3_666
H(23) Cl(1) 3.240 2_645
H(23) O(1) 3.176 2_655
H(23) C(27) 3.555 4_564
H(23) H(11) 2.978 2_645
H(23) H(26) 2.732 4_564
H(24) Cl(1) 3.006 2_645
H(24) C(2) 3.520 3_666
H(24) C(6) 3.211 2_645
H(24) H(11) 3.046 2_645
H(24) H(16) 2.534 2_645
H(24) H(20) 2.782 3_666
H(24) H(22) 3.415 3_666
H(25) C(25) 3.423 5_545
H(25) H(1) 2.746 5_545
H(25) H(2) 3.185 5_545
H(25) H(11) 2.823 2_645
H(25) H(16) 3.405 2_645
H(25) H(20) 2.877 3_666
H(25) H(26) 3.600 4_564
H(26) O(1) 2.763 3_666
H(26) C(24) 3.169 8_565
H(26) C(25) 3.471 8_565
H(26) C(26) 3.557 4_565
H(26) H(1) 3.510 8_565
H(26) H(2) 3.112 8_565
H(26) H(3) 3.051 8_565
H(26) H(4) 2.625 8_565
H(26) H(9) 3.597 3_666
H(26) H(12) 3.340 3_676
H(26) H(23) 2.732 4_565
H(26) H(25) 3.600 4_565
H(27) C(8) 3.409 8_565
H(27) C(22) 3.438 3_676
H(27) C(24) 3.289 8_565
H(27) H(2) 3.054 8_565
H(27) H(3) 2.720 8_565
H(27) H(4) 3.157 8_565
H(27) H(8) 3.571 3_676
H(27) H(8) 2.877 5_545
H(27) H(12) 2.671 3_676
H(27) H(18) 3.537 2_655
H(27) H(18) 2.952 8_565
H(28) O(1) 3.493 3_666
H(28) C(20) 3.334 5_545
H(28) C(21) 3.504 5_545
H(28) C(24) 3.409 8_565
H(28) H(3) 2.976 8_565
H(28) H(4) 2.926 8_565
H(28) H(5) 3.042 5_545
H(28) H(6) 2.995 5_545
H(28) H(8) 2.963 5_545
H(28) H(9) 2.837 3_666
H(28) H(10) 3.458 3_666

loop_
_geom_torsion_atom_site_label_1
_geom_torsion_atom_site_label_2
_geom_torsion_atom_site_label_3
_geom_torsion_atom_site_label_4
_geom_torsion
Cl(1) Ir(1) C(1) N(1) -109.7(6)
Cl(1) Ir(1) C(1) N(2) 68.5(6)
Cl(1) Ir(1) C(18) C(19) -167.4(7)
Cl(1) Ir(1) C(18) C(25) -49.5(13)
Cl(1) Ir(1) C(19) C(18) 173.2(4)
Cl(1) Ir(1) C(19) C(20) 53.1(8)
Cl(1) Ir(1) C(22) C(21) -150.9(6)
Cl(1) Ir(1) C(22) C(23) 89.3(4)
Cl(1) Ir(1) C(23) C(22) -90.9(4)
Cl(1) Ir(1) C(23) C(24) 147.5(6)
C(1) Ir(1) C(18) C(19) 87.4(4)
C(1) Ir(1) C(18) C(25) -154.6(6)
C(18) Ir(1) C(1) N(1) 56.8(7)
C(18) Ir(1) C(1) N(2) -125.1(6)
C(1) Ir(1) C(19) C(18) -94.5(4)
C(1) Ir(1) C(19) C(20) 145.3(6)
C(19) Ir(1) C(1) N(1) 96.6(7)
C(19) Ir(1) C(1) N(2) -85.2(6)
C(1) Ir(1) C(22) C(21) -59.6(12)
C(1) Ir(1) C(22) C(23) -179.4(9)
C(22) Ir(1) C(1) N(1) 158.9(8)
C(22) Ir(1) C(1) N(2) -23.0(14)
C(1) Ir(1) C(23) C(22) 179.5(7)
C(1) Ir(1) C(23) C(24) 57.9(12)
C(23) Ir(1) C(1) N(1) -20.0(13)
C(23) Ir(1) C(1) N(2) 158.2(7)
C(18) Ir(1) C(19) C(20) -120.1(8)
C(19) Ir(1) C(18) C(25) 118.0(8)
C(18) Ir(1) C(22) C(21) 43.1(6)
C(18) Ir(1) C(22) C(23) -76.6(5)
C(22) Ir(1) C(18) C(19) -75.7(4)
C(22) Ir(1) C(18) C(25) 42.2(7)
C(18) Ir(1) C(23) C(22) 100.6(5)
C(18) Ir(1) C(23) C(24) -21.0(6)
C(23) Ir(1) C(18) C(19) -112.1(4)
C(23) Ir(1) C(18) C(25) 5.8(6)
C(19) Ir(1) C(22) C(21) 4.1(6)
C(19) Ir(1) C(22) C(23) -115.6(5)
C(22) Ir(1) C(19) C(18) 100.9(4)
C(22) Ir(1) C(19) C(20) -19.3(6)
C(19) Ir(1) C(23) C(22) 63.8(5)
C(19) Ir(1) C(23) C(24) -57.8(6)
C(23) Ir(1) C(19) C(18) 67.6(4)
C(23) Ir(1) C(19) C(20) -52.5(6)
C(22) Ir(1) C(23) C(24) -121.6(8)
C(23) Ir(1) C(22) C(21) 119.8(8)
C(26) O(3) C(15) O(2) -8.0(11)
C(26) O(3) C(15) C(14) 169.7(6)
C(27) O(5) C(17) O(4) -4.2(11)
C(27) O(5) C(17) C(16) 174.5(6)
C(1) N(1) C(3) O(1) -137.3(7)
C(1) N(1) C(3) C(4) 49.7(9)
C(3) N(1) C(1) Ir(1) -10.1(10)
C(3) N(1) C(1) N(2) 171.5(6)
C(1) N(1) C(10) C(11) -2.5(7)
C(1) N(1) C(10) C(13) 179.8(6)
C(10) N(1) C(1) Ir(1) -179.8(5)
C(10) N(1) C(1) N(2) 1.8(7)
C(3) N(1) C(10) C(11) -172.7(6)
C(3) N(1) C(10) C(13) 9.6(11)
C(10) N(1) C(3) O(1) 31.3(10)
C(10) N(1) C(3) C(4) -141.7(6)
C(2) N(2) C(1) Ir(1) 6.7(10)
C(2) N(2) C(1) N(1) -174.8(6)
C(1) N(2) C(11) C(10) -1.2(8)
C(1) N(2) C(11) C(12) 176.5(7)
C(11) N(2) C(1) Ir(1) -178.9(5)
C(11) N(2) C(1) N(1) -0.4(7)
C(2) N(2) C(11) C(10) 173.1(6)
C(2) N(2) C(11) C(12) -9.2(11)
O(1) C(3) C(4) C(5) -146.3(7)
O(1) C(3) C(4) C(9) 24.9(11)
N(1) C(3) C(4) C(5) 26.3(10)
N(1) C(3) C(4) C(9) -162.4(6)
C(3) C(4) C(5) C(6) 170.2(7)
C(3) C(4) C(9) C(8) -172.6(7)
C(5) C(4) C(9) C(8) -1.2(11)
C(9) C(4) C(5) C(6) -1.0(11)
C(4) C(5) C(6) C(7) 2.8(13)
C(5) C(6) C(7) C(8) -2.4(14)
C(6) C(7) C(8) C(9) 0.2(10)
C(7) C(8) C(9) C(4) 1.6(13)
N(1) C(10) C(11) N(2) 2.2(7)
N(1) C(10) C(11) C(12) -175.7(6)
N(1) C(10) C(13) C(14) 174.2(7)
C(11) C(10) C(13) C(14) -3.1(10)
C(13) C(10) C(11) N(2) -179.8(5)
C(13) C(10) C(11) C(12) 2.2(11)
N(2) C(11) C(12) C(16) -177.3(7)
C(10) C(11) C(12) C(16) 0.1(8)
C(11) C(12) C(16) C(14) -1.3(10)
C(11) C(12) C(16) C(17) -176.5(6)
C(10) C(13) C(14) C(15) -169.2(6)
C(10) C(13) C(14) C(16) 1.9(10)
C(13) C(14) C(15) O(2) 139.5(8)
C(13) C(14) C(15) O(3) -38.2(9)
C(13) C(14) C(16) C(12) 0.4(10)
C(13) C(14) C(16) C(17) 175.4(6)
C(15) C(14) C(16) C(12) 171.0(7)
C(15) C(14) C(16) C(17) -14.0(10)
C(16) C(14) C(15) O(2) -31.4(12)
C(16) C(14) C(15) O(3) 150.8(7)
C(12) C(16) C(17) O(4) 136.4(8)
C(12) C(16) C(17) O(5) -42.3(9)
C(14) C(16) C(17) O(4) -38.9(11)
C(14) C(16) C(17) O(5) 142.5(7)
Ir(1) C(18) C(19) C(20) 103.9(7)
Ir(1) C(18) C(25) C(24) 10.6(10)
C(19) C(18) C(25) C(24) 92.2(10)
C(25) C(18) C(19) Ir(1) -107.1(8)
C(25) C(18) C(19) C(20) -3.2(12)
Ir(1) C(19) C(20) C(21) 31.6(9)
C(18) C(19) C(20) C(21) -48.6(11)
C(19) C(20) C(21) C(22) -28.1(10)
C(20) C(21) C(22) Ir(1) 11.4(9)
C(20) C(21) C(22) C(23) 91.9(10)
Ir(1) C(22) C(23) C(24) 101.7(8)
C(21) C(22) C(23) Ir(1) -104.2(7)
C(21) C(22) C(23) C(24) -2.4(13)
Ir(1) C(23) C(24) C(25) 33.1(9)
C(22) C(23) C(24) C(25) -48.8(12)
C(23) C(24) C(25) C(18) -29.2(11)
